data_2004608
loop_
_publ_author_name
'Browning, C. S.'
'Burrow, T. E.'
'Farrar, D. H.'
'Lough, A. J.'

_publ_section_title
;
 2,2'-Methylenebis(5,5-dimethyl-1,3,2-dioxaphosphorinane 2-oxide)
;
_journal_issue 3
_journal_name_full 'Acta Crystallographica Section C'
_journal_page_first 652
_journal_page_last 654
_journal_paper_doi 10.1107/S0108270195014685
_journal_volume 52
_journal_year 1996
_chemical_formula_moiety 'C11 H22 O6 P2'
_chemical_formula_sum 'C11 H22 O6 P2'
_chemical_formula_weight 312.23
_chemical_name_systematic
;
2,2'-Methylenebis[5,5-dimethyl-2,2'-dioxide]1,3,2-
dioxaphosphorinane
;
_space_group_IT_number 14
_symmetry_cell_setting monoclinic
_symmetry_space_group_name_Hall '-P 2ybc'
_symmetry_space_group_name_H-M 'P 1 21/c 1'
_cell_angle_alpha 90.00
_cell_angle_beta 94.23(1)
_cell_angle_gamma 90.00
_cell_formula_units_Z 4
_cell_length_a 6.359(1)
_cell_length_b 16.752(2)
_cell_length_c 13.653(1)
_cell_measurement_reflns_used 49
_cell_measurement_temperature 173(2)
_cell_measurement_theta_max 35.0
_cell_measurement_theta_min 10.0
_cell_volume 1450.4(3)
_computing_cell_refinement 'Siemens P4 software'
_computing_data_collection 'Siemens P4 software'
_computing_data_reduction 'Siemens P4 software'
_computing_molecular_graphics SHELXTL/PC
_computing_publication_material SHELXL93
_computing_structure_refinement 'SHELXL93 (Sheldrick, 1993)'
_computing_structure_solution 'SHELXTL/PC (Sheldrick, 1990)'
_diffrn_ambient_temperature 173(2)
_diffrn_measurement_device 'Siemens P4'
_diffrn_measurement_method \w-2\q
_diffrn_radiation_monochromator graphite
_diffrn_radiation_source 'fine-focus sealed tube'
_diffrn_radiation_type MoK\a
_diffrn_radiation_wavelength 0.71073
_diffrn_reflns_av_R_equivalents 0.0210
_diffrn_reflns_av_sigmaI/netI 0.0428
_diffrn_reflns_limit_h_max 8
_diffrn_reflns_limit_h_min 0
_diffrn_reflns_limit_k_max 19
_diffrn_reflns_limit_k_min 0
_diffrn_reflns_limit_l_max 17
_diffrn_reflns_limit_l_min -18
_diffrn_reflns_number 3651
_diffrn_reflns_theta_max 27.99
_diffrn_reflns_theta_min 3.21
_diffrn_standards_decay_% <1
_diffrn_standards_interval_count 100
_diffrn_standards_number 3
_exptl_absorpt_coefficient_mu 0.319
_exptl_absorpt_correction_type none
_exptl_crystal_colour colourless
_exptl_crystal_density_diffrn 1.430
_exptl_crystal_density_method 'not measured'
_exptl_crystal_description block
_exptl_crystal_F_000 664
_exptl_crystal_size_max 0.40
_exptl_crystal_size_mid 0.38
_exptl_crystal_size_min 0.22
_refine_diff_density_max 0.405
_refine_diff_density_min -0.282
_refine_ls_extinction_method none
_refine_ls_goodness_of_fit_all 1.015
_refine_ls_goodness_of_fit_obs 1.050
_refine_ls_hydrogen_treatment
;
H atoms riding, with SHELXL93 AFIX28 and AFIX138 constraints; C---H
0.94--0.99\%A
;
_refine_ls_matrix_type full
_refine_ls_number_parameters 193
_refine_ls_number_reflns 3375
_refine_ls_number_restraints 0
_refine_ls_restrained_S_all 1.020
_refine_ls_restrained_S_obs 1.050
_refine_ls_R_factor_all 0.0580
_refine_ls_R_factor_obs 0.0397
_refine_ls_shift/esd_max 0.000
_refine_ls_shift/esd_mean 0.000
_refine_ls_structure_factor_coef Fsqd
_refine_ls_weighting_scheme
;
calc w = 1/[\s^2^(F~o~^2^) + (0.0489P)^2^ + 0.5869P]
where P = (F~o~^2^ + 2F~c~^2^)/3
;
_refine_ls_wR_factor_all 0.1027
_refine_ls_wR_factor_obs 0.0930
_reflns_number_observed 2648
_reflns_number_total 3376
_reflns_observed_criterion >2sigma(I)
_cod_data_source_file fg1133.cif
_cod_data_source_block fg1133
_cod_original_sg_symbol_H-M 'P 21/c'
_cod_database_code 2004608

loop_
_symmetry_equiv_pos_as_xyz
'x, y, z'
'-x, y+1/2, -z+1/2'
'-x, -y, -z'
'x, -y-1/2, z-1/2'

loop_
_atom_site_aniso_label
_atom_site_aniso_U_11
_atom_site_aniso_U_22
_atom_site_aniso_U_33
_atom_site_aniso_U_12
_atom_site_aniso_U_13
_atom_site_aniso_U_23
P1 0.0177(2) 0.0181(3) 0.0183(2) 0.0015(2) 0.0014(2) -0.0009(2)
P2 0.0189(2) 0.0206(3) 0.0190(2) 0.0042(2) -0.0022(2) -0.0032(2)
O1 0.0187(7) 0.0321(9) 0.0312(8) 0.0047(6) 0.0001(6) -0.0043(6)
O2 0.0248(7) 0.0177(7) 0.0239(7) 0.0012(6) -0.0022(6) 0.0025(5)
O3 0.0224(7) 0.0200(7) 0.0191(6) -0.0031(5) 0.0025(5) 0.0017(5)
O4 0.0366(9) 0.0272(9) 0.0307(8) 0.0088(7) -0.0128(7) -0.0042(7)
O5 0.0151(6) 0.0322(8) 0.0261(7) 0.0029(6) 0.0003(5) -0.0109(6)
O6 0.0221(7) 0.0241(8) 0.0172(6) 0.0002(5) 0.0032(5) -0.0012(5)
C1 0.0215(9) 0.0196(10) 0.0246(10) -0.0018(8) 0.0036(8) 0.0009(8)
C2 0.0192(9) 0.0198(10) 0.0191(9) -0.0012(7) 0.0020(7) -0.0017(7)
C3 0.0221(9) 0.0223(11) 0.0185(9) 0.0013(8) -0.0002(7) 0.0020(7)
C4 0.0275(11) 0.0267(12) 0.0266(10) 0.0013(9) 0.0070(8) -0.0070(8)
C5 0.0225(10) 0.0322(13) 0.0307(11) -0.0040(9) -0.0020(8) -0.0043(9)
C6 0.0188(9) 0.0278(11) 0.0180(9) -0.0023(8) 0.0023(7) -0.0035(8)
C7 0.0182(9) 0.0191(10) 0.0177(8) -0.0010(7) 0.0009(7) -0.0019(7)
C8 0.0162(9) 0.0238(11) 0.0221(9) 0.0005(7) 0.0028(7) -0.0025(8)
C9 0.0254(11) 0.0334(13) 0.0271(10) -0.0003(9) -0.0063(8) -0.0043(9)
C10 0.0368(12) 0.0211(11) 0.0267(10) -0.0009(9) 0.0061(9) -0.0003(8)
C11 0.0184(9) 0.0246(11) 0.0190(9) 0.0008(7) 0.0028(7) -0.0002(7)

loop_
_atom_site_label
_atom_site_occupancy
_atom_site_fract_x
_atom_site_fract_y
_atom_site_fract_z
_atom_site_U_iso_or_equiv
_atom_site_thermal_displace_type
_atom_site_calc_flag
_atom_site_refinement_flags
_atom_site_type_symbol
P1 1 0.15866(8) 0.46512(3) 0.13954(4) 0.01805(13) Uani d . P
P2 1 0.28477(8) 0.29984(3) 0.07123(4) 0.01967(13) Uani d . P
O1 1 -0.0697(2) 0.46893(10) 0.11659(11) 0.0274(3) Uani d . O
O2 1 0.2638(2) 0.55080(8) 0.14040(10) 0.0223(3) Uani d . O
O3 1 0.2196(2) 0.42970(8) 0.24492(10) 0.0204(3) Uani d . O
O4 1 0.4265(3) 0.27160(10) 0.15269(11) 0.0322(4) Uani d . O
O5 1 0.3395(2) 0.26277(9) -0.03080(10) 0.0245(3) Uani d . O
O6 1 0.0476(2) 0.27753(9) 0.08330(10) 0.0210(3) Uani d . O
C1 1 0.4729(3) 0.56273(12) 0.18942(14) 0.0218(4) Uani d . C
H1A 1 0.5056 0.6203 0.19113 0.027(2) Uiso calc R H
H1B 1 0.5783 0.5360 0.1513 0.027(2) Uiso calc R H
C2 1 0.4895(3) 0.53009(12) 0.29407(14) 0.0193(4) Uani d . C
C3 1 0.4330(3) 0.44179(12) 0.28914(14) 0.0211(4) Uani d . C
H3A 1 0.5310 0.4142 0.2512 0.027(2) Uiso calc R H
H3B 1 0.4439 0.4198 0.3541 0.027(2) Uiso calc R H
C4 1 0.3436(3) 0.57525(13) 0.3593(2) 0.0267(4) Uani d . C
H4A 1 0.3823 0.6300 0.3620 0.038(2) Uiso calc R H
H4B 1 0.3560 0.5533 0.4236 0.038(2) Uiso calc R H
H4C 1 0.2019 0.5704 0.3326 0.038(2) Uiso calc R H
C5 1 0.7188(3) 0.53959(14) 0.3341(2) 0.0287(5) Uani d . C
H5A 1 0.7583 0.5963 0.3330 0.038(2) Uiso calc R H
H5B 1 0.8106 0.5089 0.2931 0.038(2) Uiso calc R H
H5C 1 0.7350 0.5197 0.4020 0.038(2) Uiso calc R H
C6 1 0.1807(3) 0.26538(13) -0.11380(14) 0.0215(4) Uani d . C
H6A 1 0.2302 0.2344 -0.1680 0.027(2) Uiso calc R H
H6B 1 0.1621 0.3205 -0.1359 0.027(2) Uiso calc R H
C7 1 -0.0298(3) 0.23242(12) -0.08690(13) 0.0183(4) Uani d . C
C8 1 -0.1041(3) 0.28148(12) -0.00226(14) 0.0206(4) Uani d . C
H8A 1 -0.1220 0.3351 -0.0222 0.027(2) Uiso calc R H
H8B 1 -0.2358 0.2621 0.0148 0.027(2) Uiso calc R H
C9 1 -0.1859(3) 0.24250(14) -0.1767(2) 0.0290(5) Uani d . C
H9A 1 -0.1871 0.2980 -0.1978 0.038(2) Uiso calc R H
H9B 1 -0.3264 0.2273 -0.1597 0.038(2) Uiso calc R H
H9C 1 -0.1435 0.2086 -0.2297 0.038(2) Uiso calc R H
C10 1 -0.0121(4) 0.14450(13) -0.0584(2) 0.0280(5) Uani d . C
H10A 1 0.0898 0.1385 -0.0044 0.038(2) Uiso calc R H
H10B 1 0.0301 0.1144 -0.1126 0.038(2) Uiso calc R H
H10C 1 -0.1451 0.1258 -0.0405 0.038(2) Uiso calc R H
C11 1 0.2959(3) 0.40665(12) 0.05419(14) 0.0206(4) Uani d . C
H11A 1 0.4390 0.4225 0.0588 0.029(5) Uiso calc R H
H11B 1 0.2393 0.4187 -0.0101 0.029(5) Uiso calc R H

loop_
_atom_type_symbol
_atom_type_description
_atom_type_scat_dispersion_real
_atom_type_scat_dispersion_imag
_atom_type_scat_source
C C 0.0033 0.0016 'International Tables Vol C Tables 4.2.6.8 and 6.1.1.4'
H H 0.0000 0.0000 'International Tables Vol C Tables 4.2.6.8 and 6.1.1.4'
O O 0.0106 0.0060 'International Tables Vol C Tables 4.2.6.8 and 6.1.1.4'
P P 0.1023 0.0942 'International Tables Vol C Tables 4.2.6.8 and 6.1.1.4'

loop_
_geom_angle_atom_site_label_1
_geom_angle_atom_site_label_2
_geom_angle_atom_site_label_3
_geom_angle
_geom_angle_publ_flag
O1 P1 O3 112.62(8) yes
O1 P1 O2 111.95(9) yes
O3 P1 O2 105.01(8) yes
O1 P1 C11 113.97(9) yes
O3 P1 C11 106.73(9) yes
O2 P1 C11 105.90(9) yes
O4 P2 O6 112.72(9) yes
O4 P2 O5 112.30(9) yes
O6 P2 O5 105.83(8) yes
O4 P2 C11 113.07(9) yes
O6 P2 C11 107.18(8) yes
O5 P2 C11 105.15(9) yes
C1 O2 P1 119.88(12) yes
C3 O3 P1 118.94(12) yes
C6 O5 P2 119.02(12) yes
C8 O6 P2 119.14(12) yes
O2 C1 C2 112.2(2) yes
C3 C2 C1 107.9(2) yes
C3 C2 C5 109.5(2) yes
C1 C2 C5 107.2(2) yes
C3 C2 C4 110.7(2) yes
C1 C2 C4 111.3(2) yes
C5 C2 C4 110.1(2) yes
O3 C3 C2 111.3(2) yes
O5 C6 C7 111.9(2) yes
C6 C7 C8 108.4(2) yes
C6 C7 C10 111.3(2) yes
C8 C7 C10 110.4(2) yes
C6 C7 C9 107.3(2) yes
C8 C7 C9 109.3(2) yes
C10 C7 C9 110.0(2) yes
O6 C8 C7 111.06(15) yes
P1 C11 P2 115.53(11) yes

loop_
_geom_bond_atom_site_label_1
_geom_bond_atom_site_label_2
_geom_bond_distance
_geom_bond_publ_flag
P1 O1 1.4640(15) yes
P1 O3 1.5780(14) yes
P1 O2 1.5831(15) yes
P1 C11 1.797(2) yes
P2 O4 1.458(2) yes
P2 O6 1.5742(15) yes
P2 O5 1.5871(14) yes
P2 C11 1.806(2) yes
O2 C1 1.458(2) yes
O3 C3 1.458(2) yes
O5 C6 1.462(2) yes
O6 C8 1.461(2) yes
C1 C2 1.526(3) yes
C2 C3 1.522(3) yes
C2 C5 1.527(3) yes
C2 C4 1.532(3) yes
C6 C7 1.518(3) yes
C7 C8 1.521(3) yes
C7 C10 1.525(3) yes
C7 C9 1.528(3) yes
C1 H1A 0.99 no
C1 H1B 0.99 no
C3 H3A 0.96 no
C3 H3B 0.96 no
C4 H4A 0.95 no
C4 H4B 0.95 no
C4 H4C 0.95 no
C5 H5A 0.98 no
C5 H5B 0.98 no
C5 H5C 0.98 no
C6 H6A 0.98 no
C6 H6B 0.98 no
C8 H8A 0.94 no
C8 H8B 0.94 no
C9 H9A 0.97 no
C9 H9B 0.97 no
C9 H9C 0.97 no
C10 H10A 0.95 no
C10 H10B 0.95 no
C10 H10C 0.95 no
C11 H11A 0.95 no
C11 H11B 0.95 no

loop_
_cod_related_entry_id
_cod_related_entry_database
_cod_related_entry_code
1 ChemSpider 2058274
